data_7156159
loop_
_publ_author_name
'Virumbrales, Cintia'
'Su\'arez-Pantiga, Samuel'
'Solas, Marta'
'Fern\'andez-Rodr\'iguez, Manuel A'
'Sanz, Roberto'

_publ_section_title
;
 Gold(i)-catalyzed diastereoselective synthesis of
 1-\a-oxybenzyl-1H-indenes.
;
_journal_issue 15
_journal_name_full 'Organic &amp; biomolecular chemistry'
_journal_page_first 2623
_journal_page_last 2628
_journal_paper_doi 10.1039/c8ob00406d
_journal_volume 16
_journal_year 2018
_chemical_formula_moiety 'C24 H24 O'
_chemical_formula_sum 'C24 H24 O'
_chemical_formula_weight 328.43
_chemical_name_common CV835
_space_group_crystal_system triclinic
_space_group_IT_number 2
_space_group_name_Hall '-P 1'
_space_group_name_H-M_alt 'P -1'
_symmetry_space_group_name_Hall '-P 1'
_symmetry_space_group_name_H-M 'P -1'
_atom_sites_solution_hydrogens geom
_atom_sites_solution_primary dual
_atom_sites_solution_secondary difmap
_audit_update_record
;
2017-11-14 deposited with the CCDC.
2018-03-19 downloaded from the CCDC.
;
_cell_angle_alpha 89.826(2)
_cell_angle_beta 66.421(2)
_cell_angle_gamma 65.168(2)
_cell_formula_units_Z 8
_cell_length_a 16.3273(7)
_cell_length_b 16.8364(8)
_cell_length_c 17.1138(8)
_cell_measurement_reflns_used 7611
_cell_measurement_temperature 100.(2)
_cell_measurement_theta_max 21.6099
_cell_measurement_theta_min 2.4082
_cell_volume 3835.3(3)
_computing_cell_refinement 'SAINT V8.38A (Bruker AXS Inc., 2017)'
_computing_data_collection 'Bruker APEX3 software'
_computing_data_reduction 'SAINT V8.38A (Bruker AXS Inc., 2017)'
_computing_molecular_graphics 'shelXle (C.B. Huebschle, rev 833)'
_computing_structure_refinement 'SHELXL-2016/6 (Sheldrick, 2016)'
_computing_structure_solution 'SHELXT-2014 (Sheldrick, 2014)'
_diffrn_ambient_temperature 100.(2)
_diffrn_detector_area_resol_mean 8.3333
_diffrn_measured_fraction_theta_full 0.997
_diffrn_measured_fraction_theta_max 0.997
_diffrn_measurement_device '\k--geometry diffractometer'
_diffrn_measurement_device_type 'Bruker AXS X8 APEX-II'
_diffrn_measurement_method '\f or \w oscillation scans'
_diffrn_radiation_monochromator graphite
_diffrn_radiation_type MoK\a
_diffrn_radiation_wavelength 0.71073
_diffrn_reflns_av_unetI/netI 0.1089
_diffrn_reflns_limit_h_max 19
_diffrn_reflns_limit_h_min -17
_diffrn_reflns_limit_k_max 20
_diffrn_reflns_limit_k_min -20
_diffrn_reflns_limit_l_max 20
_diffrn_reflns_limit_l_min 0
_diffrn_reflns_number 24985
_diffrn_reflns_theta_full 25.41
_diffrn_reflns_theta_max 25.41
_diffrn_reflns_theta_min 1.32
_diffrn_source 'sealed x-ray tube'
_diffrn_source_type 'SIEMENS KFN MO 2K--90'
_exptl_absorpt_coefficient_mu 0.067
_exptl_absorpt_correction_T_max 0.99
_exptl_absorpt_correction_T_min 0.86
_exptl_absorpt_correction_type multi-scan
_exptl_absorpt_process_details 'TWINABS-2012/1 - Bruker AXS scaling for twinned crystals'
_exptl_crystal_colour 'clear colourless'
_exptl_crystal_density_diffrn 1.138
_exptl_crystal_density_method 'not measured'
_exptl_crystal_description plate
_exptl_crystal_F_000 1408
_exptl_crystal_size_max 0.337
_exptl_crystal_size_mid 0.268
_exptl_crystal_size_min 0.102
_refine_diff_density_max 0.267
_refine_diff_density_min -0.254
_refine_ls_extinction_method none
_refine_ls_goodness_of_fit_ref 1.010
_refine_ls_hydrogen_treatment constr
_refine_ls_matrix_type full
_refine_ls_number_parameters 950
_refine_ls_number_reflns 24985
_refine_ls_number_restraints 831
_refine_ls_restrained_S_all 0.998
_refine_ls_R_factor_all 0.1647
_refine_ls_R_factor_gt 0.0676
_refine_ls_shift/su_max 0.000
_refine_ls_shift/su_mean 0.000
_refine_ls_structure_factor_coef Fsqd
_refine_ls_weighting_details 'w=1/[\s^2^(Fo^2^)+(0.0962P)^2^] where P=(Fo^2^+2Fc^2^)/3'
_refine_ls_weighting_scheme calc
_refine_ls_wR_factor_gt 0.1614
_refine_ls_wR_factor_ref 0.2016
_reflns_number_gt 12296
_reflns_number_total 24985
_reflns_threshold_expression 'I > 2\s(I)'
_cod_data_source_file c8ob00406d2.cif
_cod_data_source_block 17SDB001
_cod_depositor_comments
;
The following automatic conversions were performed:

'_exptl_absorpt_correction_type' value 'Multi-Scan' changed to
'multi-scan' according to
/home/data/users/saulius/crontab/automatic-downloads/rss-feeds/RSC/lib/dictionaries/cif_core.dic
dictionary named 'cif_core.dic' version 2.4.2 from 2011-04-26.

Automatic conversion script
Id: cif_fix_values 4973 2017-02-22 13:04:09Z antanas 

 Adding full bibliography for 7156159.cif.
;
_cod_database_code 7156159

loop_
_space_group_symop_operation_xyz
'x, y, z'
'-x, -y, -z'

loop_
_atom_site_type_symbol
_atom_site_label
_atom_site_fract_x
_atom_site_fract_y
_atom_site_fract_z
_atom_site_U_iso_or_equiv
_atom_site_adp_type
_atom_site_calc_flag
_atom_site_refinement_flags_adp
_atom_site_refinement_flags_occupancy
_atom_site_refinement_flags_posn
_atom_site_occupancy
_atom_site_disorder_assembly
_atom_site_disorder_group
C C1 0.3096(3) 0.2426(3) 0.4804(3) 0.0467(11) Uani d . . . 1.0 . .
C C2 0.2627(4) 0.2664(3) 0.4278(3) 0.0666(13) Uani d . . . 1.0 . .
H H2 0.301801 0.255218 0.366677 0.08 Uiso calc U . R 1.0 . .
C C3 0.1575(4) 0.3071(4) 0.4620(4) 0.0868(17) Uani d . . . 1.0 . .
H H3 0.126498 0.324197 0.42401 0.104 Uiso calc U . R 1.0 . .
C C4 0.0998(4) 0.3224(3) 0.5486(4) 0.0863(17) Uani d . . . 1.0 . .
H H4 0.02878 0.349115 0.570898 0.104 Uiso calc U . R 1.0 . .
C C5 0.1450(4) 0.2987(3) 0.6061(3) 0.0602(12) Uani d . . . 1.0 . .
C C6 0.0865(3) 0.3117(3) 0.6969(4) 0.0744(14) Uani d . . . 1.0 . .
H H6 0.015396 0.337173 0.720067 0.089 Uiso calc U . R 1.0 . .
C C7 0.1310(3) 0.2883(3) 0.7509(3) 0.0614(13) Uani d . . . 1.0 . .
H H7 0.091005 0.296933 0.811466 0.074 Uiso calc U . R 1.0 . .
C C8 0.2341(3) 0.2520(3) 0.7187(3) 0.0513(12) Uani d . . . 1.0 . .
H H8 0.264288 0.237588 0.757458 0.062 Uiso calc U . R 1.0 . .
C C9 0.2939(3) 0.2363(2) 0.6302(3) 0.0459(10) Uani d . . . 1.0 . .
H H9 0.364857 0.209853 0.608904 0.055 Uiso calc U . R 1.0 . .
C C10 0.2518(3) 0.2587(3) 0.5724(3) 0.0500(11) Uani d . . . 1.0 . .
C C11 0.4236(3) 0.1919(2) 0.4385(2) 0.0446(10) Uani d . . . 1.0 . .
H H11 0.448547 0.216729 0.471928 0.053 Uiso calc U . R 1.0 . .
O O12 0.4663(2) 0.20152(16) 0.35046(15) 0.0493(7) Uani d . . . 1.0 . .
H H12 0.47482 0.247477 0.349124 0.074 Uiso calc U . R 1.0 . .
C C13 0.4639(3) 0.0903(2) 0.4377(2) 0.0472(11) Uani d . . . 1.0 . .
H H13 0.45079 0.08169 0.498638 0.057 Uiso calc U . R 1.0 . .
C C14 0.4203(4) 0.0426(3) 0.4041(3) 0.0529(11) Uani d . . . 1.0 . .
C C15 0.3237(4) 0.0568(3) 0.4312(3) 0.0632(13) Uani d . . . 1.0 . .
H H15 0.270216 0.104459 0.477923 0.076 Uiso calc U . R 1.0 . .
C C16 0.3043(4) -0.0001(3) 0.3888(3) 0.0738(15) Uani d . . . 1.0 . .
H H16 0.237452 0.009363 0.405621 0.089 Uiso calc U . R 1.0 . .
C C17 0.3838(5) -0.0696(3) 0.3226(3) 0.0772(16) Uani d . . . 1.0 . .
H H17 0.370178 -0.107515 0.294082 0.093 Uiso calc U . R 1.0 . .
C C18 0.4817(4) -0.0867(3) 0.2958(3) 0.0691(14) Uani d . . . 1.0 . .
H H18 0.535057 -0.136115 0.25083 0.083 Uiso calc U . R 1.0 . .
C C19 0.5009(4) -0.0290(3) 0.3370(3) 0.0552(12) Uani d . . . 1.0 . .
C C20 0.5942(4) -0.0289(3) 0.3241(3) 0.0566(12) Uani d . . . 1.0 . .
H H20 0.658963 -0.070396 0.281598 0.068 Uiso calc U . R 1.0 . .
C C21 0.5759(3) 0.0385(3) 0.3810(3) 0.0500(11) Uani d . . . 1.0 . .
C C22 0.6500(3) 0.0631(3) 0.3878(3) 0.0573(12) Uani d . . . 1.0 . .
H H22A 0.64431 0.061943 0.447563 0.069 Uiso calc U . R 1.0 . .
H H22B 0.632491 0.125206 0.378994 0.069 Uiso calc U . R 1.0 . .
C C23 0.7589(3) 0.0034(3) 0.3238(3) 0.0756(15) Uani d . . . 1.0 . .
H H23A 0.778952 -0.057669 0.335986 0.091 Uiso calc U . R 1.0 . .
H H23B 0.764091 0.000279 0.264087 0.091 Uiso calc U . R 1.0 . .
C C24 0.8308(4) 0.0357(3) 0.3278(3) 0.0920(19) Uani d . . . 1.0 . .
H H24A 0.828449 0.036054 0.386466 0.11 Uiso calc U . R 1.0 . .
H H24B 0.809575 0.097654 0.317811 0.11 Uiso calc U . R 1.0 . .
C C25 0.9372(4) -0.0231(4) 0.2605(4) 0.140(3) Uani d . . . 1.0 . .
H H25A 0.941492 -0.017523 0.202146 0.209 Uiso calc U . R 1.0 . .
H H25B 0.956126 -0.085415 0.266768 0.209 Uiso calc U . R 1.0 . .
H H25C 0.982939 -0.004553 0.269029 0.209 Uiso calc U . R 1.0 . .
C C31 0.6898(3) 0.0105(3) 0.1070(3) 0.0514(11) Uani d . . . 1.0 . .
C C32 0.7423(4) 0.0584(4) 0.0986(3) 0.0734(15) Uani d . . . 1.0 . .
H H32 0.707914 0.121688 0.114809 0.088 Uiso calc U . R 1.0 . .
C C33 0.8502(4) 0.0116(4) 0.0648(4) 0.0871(17) Uani d . . . 1.0 . .
H H33 0.886719 0.044667 0.058107 0.104 Uiso calc U . R 1.0 . .
C C34 0.9005(4) -0.0787(5) 0.0424(3) 0.0950(18) Uani d . . . 1.0 . .
H H34 0.971535 -0.107714 0.02059 0.114 Uiso calc U . R 1.0 . .
C C35 0.8507(4) -0.1289(4) 0.0506(3) 0.0651(13) Uani d . . . 1.0 . .
C C36 0.9031(4) -0.2240(4) 0.0269(3) 0.0719(15) Uani d . . . 1.0 . .
H H36 0.974179 -0.253361 0.004625 0.086 Uiso calc U . R 1.0 . .
C C37 0.8540(4) -0.2728(3) 0.0354(3) 0.0756(15) Uani d . . . 1.0 . .
H H37 0.889959 -0.336151 0.020459 0.091 Uiso calc U . R 1.0 . .
C C38 0.7514(4) -0.2308(3) 0.0659(3) 0.0598(13) Uani d . . . 1.0 . .
H H38 0.717321 -0.265807 0.070624 0.072 Uiso calc U . R 1.0 . .
C C39 0.6960(3) -0.1385(3) 0.0900(2) 0.0472(11) Uani d . . . 1.0 . .
H H39 0.625047 -0.111647 0.111434 0.057 Uiso calc U . R 1.0 . .
C C40 0.7430(3) -0.0851(3) 0.0833(2) 0.0481(11) Uani d . . . 1.0 . .
C C41 0.5768(3) 0.0575(2) 0.1362(2) 0.0444(11) Uani d . . . 1.0 . .
H H41 0.545881 0.02603 0.179118 0.053 Uiso calc U . R 1.0 . .
O O42 0.5331(2) 0.14936(16) 0.17789(17) 0.0602(9) Uani d . . . 1.0 . .
H H42 0.49614 0.156246 0.230955 0.09 Uiso calc U . R 1.0 . .
C C43 0.5475(3) 0.0582(2) 0.0606(2) 0.0436(10) Uani d . . . 1.0 . .
H H43 0.565873 -0.00465 0.038441 0.052 Uiso calc U . R 1.0 . .
C C44 0.5965(4) 0.0948(3) -0.0169(3) 0.0478(11) Uani d . . . 1.0 . .
C C45 0.6955(4) 0.0698(3) -0.0717(3) 0.0559(12) Uani d . . . 1.0 . .
H H45 0.74772 0.023171 -0.063061 0.067 Uiso calc U . R 1.0 . .
C C46 0.7176(4) 0.1140(3) -0.1400(3) 0.0683(14) Uani d . . . 1.0 . .
H H46 0.785708 0.098396 -0.177731 0.082 Uiso calc U . R 1.0 . .
C C47 0.6417(5) 0.1803(3) -0.1536(3) 0.0715(15) Uani d . . . 1.0 . .
H H47 0.658196 0.209742 -0.200573 0.086 Uiso calc U . R 1.0 . .
C C48 0.5426(4) 0.2043(3) -0.1002(3) 0.0642(14) Uani d . . . 1.0 . .
H H48 0.490769 0.249707 -0.110303 0.077 Uiso calc U . R 1.0 . .
C C49 0.5190(4) 0.1611(3) -0.0309(3) 0.0519(11) Uani d . . . 1.0 . .
C C50 0.4231(4) 0.1713(3) 0.0345(3) 0.0521(11) Uani d . . . 1.0 . .
H H50 0.359342 0.213034 0.03926 0.062 Uiso calc U . R 1.0 . .
C C51 0.4375(3) 0.1134(3) 0.0874(3) 0.0468(11) Uani d . . . 1.0 . .
C C52 0.3601(3) 0.1001(3) 0.1632(3) 0.0537(11) Uani d . . . 1.0 . .
H H52A 0.360774 0.119821 0.217295 0.064 Uiso calc U . R 1.0 . .
H H52B 0.3794 0.035519 0.157482 0.064 Uiso calc U . R 1.0 . .
C C53 0.2541(3) 0.1496(3) 0.1719(3) 0.0646(13) Uani d . . . 1.0 . .
H H53A 0.25339 0.130998 0.117506 0.077 Uiso calc U . R 1.0 . .
H H53B 0.233778 0.214395 0.179443 0.077 Uiso calc U . R 1.0 . .
C C54 0.1781(3) 0.1330(3) 0.2479(3) 0.0723(14) Uani d . . . 1.0 . .
H H54A 0.203768 0.06791 0.245731 0.087 Uiso calc U . R 1.0 . .
H H54B 0.170327 0.160642 0.302983 0.087 Uiso calc U . R 1.0 . .
C C55 0.0763(4) 0.1706(4) 0.2470(4) 0.101(2) Uani d . . . 1.0 . .
H H55A 0.082829 0.140866 0.194156 0.152 Uiso calc U . R 1.0 . .
H H55B 0.051005 0.234862 0.248096 0.152 Uiso calc U . R 1.0 . .
H H55C 0.029194 0.160347 0.298226 0.152 Uiso calc U . R 1.0 . .
C C61 0.2888(3) 0.3943(3) 0.1610(3) 0.0497(11) Uani d . . . 1.0 . .
C C62 0.2333(4) 0.3974(3) 0.2469(3) 0.0625(13) Uani d . . . 1.0 . .
H H62 0.266432 0.377415 0.283067 0.075 Uiso calc U . R 1.0 . .
C C63 0.1284(4) 0.4296(3) 0.2828(3) 0.0731(15) Uani d . . . 1.0 . .
H H63 0.09262 0.429921 0.342455 0.088 Uiso calc U . R 1.0 . .
C C64 0.0781(4) 0.4596(3) 0.2353(3) 0.0707(14) Uani d . . . 1.0 . .
H H64 0.007313 0.48125 0.261077 0.085 Uiso calc U . R 1.0 . .
C C65 0.1305(3) 0.4590(3) 0.1462(3) 0.0555(12) Uani d . . . 1.0 . .
C C66 0.0775(3) 0.4942(3) 0.0957(3) 0.0642(13) Uani d . . . 1.0 . .
H H66 0.00644 0.518314 0.121516 0.077 Uiso calc U . R 1.0 . .
C C67 0.1287(3) 0.4933(3) 0.0100(3) 0.0600(12) Uani d . . . 1.0 . .
H H67 0.092882 0.517396 -0.023498 0.072 Uiso calc U . R 1.0 . .
C C68 0.2328(3) 0.4577(3) -0.0290(3) 0.0503(11) Uani d . . . 1.0 . .
H H68 0.267215 0.457001 -0.088924 0.06 Uiso calc U . R 1.0 . .
C C69 0.2865(3) 0.4235(3) 0.0178(3) 0.0463(11) Uani d . . . 1.0 . .
H H69 0.357666 0.39903 -0.010033 0.056 Uiso calc U . R 1.0 . .
C C70 0.2366(3) 0.4245(3) 0.1078(3) 0.0492(11) Uani d . . . 1.0 . .
C C71 0.3991(3) 0.3699(2) 0.1243(3) 0.0472(11) Uani d . . . 1.0 . .
H H71 0.435394 0.326995 0.067583 0.057 Uiso calc U . R 1.0 . .
O O72 0.4419(2) 0.32834(17) 0.18133(18) 0.0590(8) Uani d . . . 1.0 . .
H H72 0.46783 0.272591 0.166752 0.088 Uiso calc U . R 1.0 . .
C C73 0.4198(3) 0.4520(2) 0.1084(2) 0.0444(10) Uani d . . . 1.0 . .
H H73 0.404141 0.473799 0.059213 0.053 Uiso calc U . R 1.0 . .
C C74 0.3609(3) 0.5311(2) 0.1838(3) 0.0428(10) Uani d . . . 1.0 . .
C C75 0.2596(3) 0.5827(3) 0.2329(3) 0.0495(11) Uani d . . . 1.0 . .
H H75 0.212872 0.569144 0.223644 0.059 Uiso calc U . R 1.0 . .
C C76 0.2259(3) 0.6549(3) 0.2966(3) 0.0524(11) Uani d . . . 1.0 . .
H H76 0.155912 0.690969 0.331031 0.063 Uiso calc U . R 1.0 . .
C C77 0.2940(3) 0.6742(3) 0.3096(3) 0.0502(11) Uani d . . . 1.0 . .
H H77 0.269963 0.723047 0.354028 0.06 Uiso calc U . R 1.0 . .
C C78 0.3953(3) 0.6252(2) 0.2604(2) 0.0429(10) Uani d . . . 1.0 . .
H H78 0.441015 0.640475 0.269565 0.051 Uiso calc U . R 1.0 . .
C C79 0.4305(3) 0.5521(2) 0.1963(3) 0.0422(10) Uani d . . . 1.0 . .
C C80 0.5315(3) 0.4894(2) 0.1337(2) 0.0450(10) Uani d . . . 1.0 . .
H H80 0.591443 0.48933 0.129125 0.054 Uiso calc U . R 1.0 . .
C C81 0.5274(3) 0.4309(2) 0.0829(2) 0.0443(10) Uani d . . . 1.0 . .
C C82 0.6122(3) 0.3551(3) 0.0125(3) 0.0501(11) Uani d . . . 1.0 . .
H H82A 0.601988 0.361524 -0.040905 0.06 Uiso calc U . R 1.0 . .
H H82B 0.610316 0.299207 0.028893 0.06 Uiso calc U . R 1.0 . .
C C83 0.7148(3) 0.3458(3) -0.0084(3) 0.0571(12) Uani d . . . 1.0 . .
H H83A 0.724835 0.340332 0.045137 0.068 Uiso calc U . R 1.0 . .
H H83B 0.717446 0.401044 -0.026102 0.068 Uiso calc U . R 1.0 . .
C C84 0.8008(3) 0.2665(3) -0.0797(3) 0.0650(13) Uani d . . . 1.0 . .
H H84A 0.8042 0.210581 -0.059437 0.078 Uiso calc U P R 0.868(7) A 1
H H84B 0.787717 0.267853 -0.131498 0.078 Uiso calc U P R 0.868(7) A 1
H H84C 0.854944 0.282761 -0.113045 0.078 Uiso calc U P R 0.132(7) A 2
H H84D 0.776638 0.253154 -0.120139 0.078 Uiso calc U P R 0.132(7) A 2
C C85 0.8969(4) 0.2670(4) -0.1039(4) 0.096(3) Uani d . P . 0.868(7) A 1
H H85A 0.950419 0.214898 -0.149657 0.144 Uiso calc U P R 0.868(7) A 1
H H85B 0.910581 0.26491 -0.052894 0.144 Uiso calc U P R 0.868(7) A 1
H H85C 0.894395 0.321683 -0.125289 0.144 Uiso calc U P R 0.868(7) A 1
C C85B 0.845(2) 0.1802(18) -0.0441(19) 0.044(9) Uani d . P . 0.132(7) A 2
H H85D 0.909898 0.136634 -0.090208 0.066 Uiso calc U P R 0.132(7) A 2
H H85E 0.798567 0.154336 -0.025103 0.066 Uiso calc U P R 0.132(7) A 2
H H85F 0.855491 0.195939 0.005301 0.066 Uiso calc U P R 0.132(7) A 2
C C91 0.6598(3) 0.3582(2) 0.2571(2) 0.0372(9) Uani d . . . 1.0 . .
C C92 0.7171(3) 0.2687(3) 0.2265(3) 0.0528(11) Uani d . . . 1.0 . .
H H92 0.685013 0.231741 0.232335 0.063 Uiso calc U . R 1.0 . .
C C93 0.8220(4) 0.2297(3) 0.1868(3) 0.0651(13) Uani d . . . 1.0 . .
H H93 0.85991 0.167018 0.165905 0.078 Uiso calc U . R 1.0 . .
C C94 0.8703(3) 0.2802(3) 0.1776(3) 0.0632(13) Uani d . . . 1.0 . .
H H94 0.9416 0.252551 0.152346 0.076 Uiso calc U . R 1.0 . .
C C95 0.8151(3) 0.3735(3) 0.2055(3) 0.0474(11) Uani d . . . 1.0 . .
C C96 0.8631(3) 0.4288(3) 0.1976(3) 0.0568(12) Uani d . . . 1.0 . .
H H96 0.934328 0.402365 0.173073 0.068 Uiso calc U . R 1.0 . .
C C97 0.8087(3) 0.5186(3) 0.2246(3) 0.0550(12) Uani d . . . 1.0 . .
H H97 0.841916 0.554457 0.219105 0.066 Uiso calc U . R 1.0 . .
C C98 0.7043(3) 0.5586(3) 0.2602(2) 0.0458(11) Uani d . . . 1.0 . .
H H98 0.667036 0.621774 0.277093 0.055 Uiso calc U . R 1.0 . .
C C99 0.6547(3) 0.5083(3) 0.2711(2) 0.0381(9) Uani d . . . 1.0 . .
H H99 0.583408 0.536784 0.296677 0.046 Uiso calc U . R 1.0 . .
C C100 0.7083(3) 0.4137(3) 0.2449(2) 0.0405(10) Uani d . . . 1.0 . .
C C101 0.5481(3) 0.3965(2) 0.3106(2) 0.0370(10) Uani d . . . 1.0 . .
H H101 0.514302 0.452044 0.291158 0.044 Uiso calc U . R 1.0 . .
O O102 0.5122(2) 0.33510(17) 0.30006(16) 0.0441(7) Uani d . . . 1.0 . .
H H102 0.495735 0.343781 0.258981 0.066 Uiso calc U . R 1.0 . .
C C103 0.5166(3) 0.4204(2) 0.4098(2) 0.0361(9) Uani d . . . 1.0 . .
H H103 0.521225 0.476352 0.420789 0.043 Uiso calc U . R 1.0 . .
C C104 0.5781(3) 0.3495(2) 0.4467(2) 0.0353(9) Uani d . . . 1.0 . .
C C105 0.6791(3) 0.3110(2) 0.4262(2) 0.0417(10) Uani d . . . 1.0 . .
H H105 0.723539 0.326804 0.381314 0.05 Uiso calc U . R 1.0 . .
C C106 0.7141(3) 0.2482(3) 0.4730(3) 0.0458(10) Uani d . . . 1.0 . .
H H106 0.783541 0.220121 0.459272 0.055 Uiso calc U . R 1.0 . .
C C107 0.6494(3) 0.2262(3) 0.5390(3) 0.0450(10) Uani d . . . 1.0 . .
H H107 0.675232 0.182534 0.569498 0.054 Uiso calc U . R 1.0 . .
C C108 0.5484(3) 0.2662(2) 0.5616(2) 0.0405(10) Uani d . . . 1.0 . .
H H108 0.504218 0.251229 0.607741 0.049 Uiso calc U . R 1.0 . .
C C109 0.5115(3) 0.3292(2) 0.5154(2) 0.0374(9) Uani d . . . 1.0 . .
C C110 0.4099(3) 0.3831(2) 0.5239(2) 0.0427(10) Uani d . . . 1.0 . .
H H110 0.351543 0.380636 0.565037 0.051 Uiso calc U . R 1.0 . .
C C111 0.4105(3) 0.4365(2) 0.4658(2) 0.0376(10) Uani d . . . 1.0 . .
C C112 0.3221(3) 0.5012(2) 0.4537(3) 0.0475(11) Uani d . . . 1.0 . .
H H11A 0.336269 0.488636 0.391893 0.057 Uiso calc U P R 0.793(10) B 1
H H11B 0.313143 0.562306 0.466837 0.057 Uiso calc U P R 0.793(10) B 1
H H11C 0.333451 0.552667 0.434279 0.057 Uiso calc U P R 0.207(10) B 2
H H11D 0.31672 0.471925 0.407081 0.057 Uiso calc U P R 0.207(10) B 2
C C113 0.2206(5) 0.4980(4) 0.5126(5) 0.0441(17) Uani d . P D 0.793(10) B 1
H H11E 0.229811 0.436839 0.499171 0.053 Uiso calc U P R 0.793(10) B 1
H H11F 0.207034 0.510007 0.574275 0.053 Uiso calc U P R 0.793(10) B 1
C C114 0.1302(5) 0.5629(4) 0.5021(5) 0.050(2) Uani d . P D 0.793(10) B 1
H H11G 0.073936 0.5485 0.533069 0.06 Uiso calc U P R 0.793(10) B 1
H H11H 0.145866 0.555115 0.439609 0.06 Uiso calc U P R 0.793(10) B 1
C C115 0.0966(5) 0.6603(4) 0.5365(5) 0.056(2) Uani d . P D 0.793(10) B 1
H H11I 0.150459 0.676133 0.503847 0.085 Uiso calc U P R 0.793(10) B 1
H H11J 0.081331 0.668545 0.598241 0.085 Uiso calc U P R 0.793(10) B 1
H H11K 0.036375 0.698655 0.529367 0.085 Uiso calc U P R 0.793(10) B 1
C C213 0.240(2) 0.530(2) 0.522(2) 0.068(9) Uani d . P D 0.207(10) B 2
H H21C 0.244697 0.557121 0.570038 0.081 Uiso calc U P R 0.207(10) B 2
H H21D 0.224865 0.479388 0.540071 0.081 Uiso calc U P R 0.207(10) B 2
C C214 0.1572(19) 0.597(2) 0.5051(19) 0.080(10) Uani d . P D 0.207(10) B 2
H H21E 0.15945 0.572961 0.451187 0.097 Uiso calc U P R 0.207(10) B 2
H H21F 0.165966 0.651684 0.496961 0.097 Uiso calc U P R 0.207(10) B 2
C C215 0.0548(18) 0.620(3) 0.583(2) 0.132(15) Uani d . P D 0.207(10) B 2
H H21G 0.002236 0.673389 0.577759 0.199 Uiso calc U P R 0.207(10) B 2
H H21H 0.057989 0.631413 0.637243 0.199 Uiso calc U P R 0.207(10) B 2
H H21I 0.039261 0.569832 0.582129 0.199 Uiso calc U P R 0.207(10) B 2

loop_
_atom_site_aniso_label
_atom_site_aniso_U_11
_atom_site_aniso_U_22
_atom_site_aniso_U_33
_atom_site_aniso_U_12
_atom_site_aniso_U_13
_atom_site_aniso_U_23
C1 0.076(3) 0.036(2) 0.042(3) -0.029(2) -0.036(2) 0.016(2)
C2 0.088(4) 0.064(3) 0.067(3) -0.035(3) -0.052(3) 0.031(3)
C3 0.109(4) 0.085(4) 0.088(4) -0.039(4) -0.069(4) 0.036(4)
C4 0.087(4) 0.080(4) 0.103(4) -0.028(3) -0.063(4) 0.035(4)
C5 0.072(3) 0.060(3) 0.060(3) -0.029(3) -0.040(3) 0.021(3)
C6 0.063(3) 0.072(4) 0.084(4) -0.022(3) -0.036(3) 0.020(3)
C7 0.065(3) 0.048(3) 0.059(3) -0.018(3) -0.025(3) 0.013(2)
C8 0.066(3) 0.038(3) 0.043(3) -0.018(2) -0.025(2) 0.007(2)
C9 0.062(3) 0.034(2) 0.049(3) -0.023(2) -0.030(2) 0.011(2)
C10 0.068(3) 0.043(3) 0.054(3) -0.026(2) -0.041(2) 0.022(2)
C11 0.085(3) 0.035(2) 0.033(2) -0.033(2) -0.037(2) 0.0165(19)
O12 0.097(2) 0.0337(16) 0.0319(16) -0.0383(16) -0.0333(15) 0.0140(13)
C13 0.094(3) 0.030(2) 0.033(2) -0.032(2) -0.037(2) 0.0140(18)
C14 0.100(3) 0.042(3) 0.034(3) -0.045(3) -0.033(3) 0.020(2)
C15 0.113(4) 0.056(3) 0.044(3) -0.053(3) -0.041(3) 0.024(2)
C16 0.123(4) 0.081(4) 0.052(3) -0.074(3) -0.040(3) 0.025(3)
C17 0.156(5) 0.080(4) 0.046(3) -0.089(4) -0.053(3) 0.031(3)
C18 0.142(5) 0.048(3) 0.042(3) -0.066(3) -0.040(3) 0.022(2)
C19 0.109(4) 0.034(2) 0.035(3) -0.040(3) -0.035(3) 0.017(2)
C20 0.100(4) 0.036(3) 0.039(3) -0.030(3) -0.035(3) 0.015(2)
C21 0.092(3) 0.028(2) 0.037(3) -0.027(2) -0.036(2) 0.017(2)
C22 0.092(3) 0.041(3) 0.049(3) -0.025(3) -0.047(3) 0.010(2)
C23 0.089(4) 0.057(3) 0.075(4) -0.010(3) -0.055(3) -0.007(3)
C24 0.077(4) 0.078(4) 0.099(4) -0.002(3) -0.054(3) -0.025(3)
C25 0.084(4) 0.142(6) 0.141(6) -0.005(4) -0.051(4) -0.057(5)
C31 0.079(3) 0.062(3) 0.040(3) -0.046(3) -0.036(2) 0.016(2)
C32 0.114(4) 0.088(4) 0.056(3) -0.065(3) -0.051(3) 0.011(3)
C33 0.104(4) 0.132(5) 0.086(4) -0.092(4) -0.057(4) 0.027(4)
C34 0.094(4) 0.130(5) 0.074(4) -0.059(4) -0.041(3) 0.005(4)
C35 0.075(3) 0.093(4) 0.051(3) -0.048(3) -0.039(3) 0.011(3)
C36 0.056(3) 0.079(4) 0.051(3) -0.005(3) -0.024(3) -0.009(3)
C37 0.081(4) 0.065(4) 0.072(4) -0.013(3) -0.046(3) -0.010(3)
C38 0.081(3) 0.040(3) 0.061(3) -0.014(3) -0.047(3) 0.002(2)
C39 0.061(3) 0.050(3) 0.038(3) -0.024(2) -0.030(2) 0.007(2)
C40 0.059(3) 0.056(3) 0.038(3) -0.024(2) -0.032(2) 0.005(2)
C41 0.086(3) 0.030(2) 0.034(2) -0.034(2) -0.034(2) 0.0065(19)
O42 0.123(3) 0.0313(16) 0.0421(17) -0.0347(16) -0.0516(19) 0.0105(13)
C43 0.081(3) 0.030(2) 0.037(2) -0.031(2) -0.036(2) 0.0095(19)
C44 0.093(3) 0.039(3) 0.032(2) -0.038(2) -0.038(2) 0.007(2)
C45 0.095(4) 0.045(3) 0.043(3) -0.042(3) -0.035(3) 0.006(2)
C46 0.121(4) 0.065(3) 0.042(3) -0.063(3) -0.035(3) 0.012(3)
C47 0.143(5) 0.056(3) 0.040(3) -0.060(4) -0.047(3) 0.015(3)
C48 0.134(4) 0.038(3) 0.045(3) -0.044(3) -0.055(3) 0.014(2)
C49 0.104(4) 0.035(2) 0.038(3) -0.037(3) -0.045(3) 0.009(2)
C50 0.097(3) 0.032(2) 0.053(3) -0.032(2) -0.055(3) 0.013(2)
C51 0.090(3) 0.036(2) 0.041(3) -0.039(2) -0.043(2) 0.012(2)
C52 0.085(3) 0.042(3) 0.048(3) -0.031(2) -0.041(2) 0.010(2)
C53 0.084(3) 0.056(3) 0.066(3) -0.034(3) -0.041(3) 0.010(3)
C54 0.076(3) 0.062(3) 0.075(4) -0.026(3) -0.036(3) -0.002(3)
C55 0.080(4) 0.103(5) 0.108(5) -0.031(3) -0.041(4) -0.011(4)
C61 0.086(3) 0.047(3) 0.048(3) -0.045(3) -0.043(3) 0.017(2)
C62 0.113(4) 0.063(3) 0.054(3) -0.059(3) -0.055(3) 0.031(3)
C63 0.098(4) 0.095(4) 0.068(4) -0.072(4) -0.045(3) 0.043(3)
C64 0.086(4) 0.090(4) 0.063(3) -0.059(3) -0.038(3) 0.029(3)
C65 0.080(3) 0.061(3) 0.048(3) -0.050(3) -0.029(3) 0.020(2)
C66 0.078(3) 0.081(4) 0.062(3) -0.052(3) -0.041(3) 0.024(3)
C67 0.076(3) 0.077(3) 0.056(3) -0.049(3) -0.040(3) 0.024(3)
C68 0.073(3) 0.063(3) 0.042(3) -0.043(3) -0.036(2) 0.020(2)
C69 0.074(3) 0.043(3) 0.045(3) -0.039(2) -0.035(2) 0.016(2)
C70 0.084(3) 0.045(3) 0.046(3) -0.042(2) -0.040(2) 0.020(2)
C71 0.097(3) 0.027(2) 0.042(2) -0.031(2) -0.050(2) 0.0179(19)
O72 0.124(3) 0.0394(16) 0.0621(19) -0.0484(18) -0.0736(19) 0.0277(16)
C73 0.078(3) 0.036(2) 0.044(3) -0.031(2) -0.044(2) 0.0178(19)
C74 0.082(3) 0.034(2) 0.039(2) -0.035(2) -0.042(2) 0.0185(19)
C75 0.083(3) 0.044(3) 0.048(3) -0.037(2) -0.043(3) 0.021(2)
C76 0.081(3) 0.042(3) 0.047(3) -0.031(2) -0.037(3) 0.014(2)
C77 0.085(3) 0.036(2) 0.048(3) -0.032(2) -0.042(3) 0.016(2)
C78 0.078(3) 0.034(2) 0.041(2) -0.033(2) -0.040(2) 0.0181(19)
C79 0.077(3) 0.029(2) 0.039(2) -0.027(2) -0.039(2) 0.0182(19)
C80 0.082(3) 0.034(2) 0.047(3) -0.033(2) -0.048(2) 0.025(2)
C81 0.086(3) 0.025(2) 0.038(2) -0.025(2) -0.041(2) 0.0149(18)
C82 0.078(3) 0.043(3) 0.052(3) -0.033(2) -0.043(2) 0.017(2)
C83 0.086(3) 0.034(2) 0.054(3) -0.019(2) -0.042(3) 0.006(2)
C84 0.083(3) 0.043(3) 0.075(3) -0.028(3) -0.043(3) 0.016(2)
C85 0.065(4) 0.067(4) 0.138(6) -0.010(3) -0.048(4) -0.017(4)
C85B 0.06(2) 0.035(13) 0.043(19) -0.022(12) -0.025(16) 0.006(12)
C91 0.058(3) 0.037(2) 0.026(2) -0.024(2) -0.025(2) 0.0072(18)
C92 0.070(3) 0.046(3) 0.040(3) -0.024(2) -0.024(2) 0.001(2)
C93 0.082(4) 0.043(3) 0.052(3) -0.018(3) -0.024(3) 0.001(2)
C94 0.060(3) 0.059(3) 0.047(3) -0.013(3) -0.017(2) 0.000(2)
C95 0.057(3) 0.053(3) 0.034(2) -0.024(2) -0.024(2) 0.006(2)
C96 0.053(3) 0.079(3) 0.040(3) -0.032(3) -0.020(2) 0.010(3)
C97 0.073(3) 0.074(3) 0.036(3) -0.049(3) -0.024(2) 0.015(2)
C98 0.063(3) 0.056(3) 0.029(2) -0.036(2) -0.019(2) 0.010(2)
C99 0.054(3) 0.043(2) 0.030(2) -0.029(2) -0.023(2) 0.0103(19)
C100 0.054(3) 0.046(2) 0.027(2) -0.022(2) -0.023(2) 0.0053(19)
C101 0.067(3) 0.034(2) 0.032(2) -0.032(2) -0.032(2) 0.0127(18)
O102 0.084(2) 0.0481(17) 0.0344(17) -0.0462(15) -0.0399(15) 0.0179(13)
C103 0.064(3) 0.030(2) 0.034(2) -0.029(2) -0.031(2) 0.0119(18)
C104 0.060(3) 0.033(2) 0.029(2) -0.028(2) -0.028(2) 0.0064(18)
C105 0.061(3) 0.044(2) 0.039(2) -0.031(2) -0.032(2) 0.012(2)
C106 0.060(3) 0.044(3) 0.050(3) -0.027(2) -0.037(2) 0.009(2)
C107 0.068(3) 0.037(2) 0.048(3) -0.026(2) -0.040(2) 0.013(2)
C108 0.067(3) 0.039(2) 0.029(2) -0.029(2) -0.029(2) 0.0118(19)
C109 0.062(3) 0.032(2) 0.030(2) -0.025(2) -0.026(2) 0.0052(18)
C110 0.066(3) 0.036(2) 0.034(2) -0.025(2) -0.027(2) 0.0072(19)
C111 0.063(3) 0.028(2) 0.030(2) -0.021(2) -0.027(2) 0.0022(18)
C112 0.070(3) 0.032(2) 0.043(3) -0.017(2) -0.032(2) 0.009(2)
C113 0.049(4) 0.043(4) 0.047(4) -0.023(3) -0.024(3) 0.015(3)
C114 0.049(4) 0.052(4) 0.059(4) -0.026(3) -0.029(4) 0.019(3)
C115 0.052(4) 0.044(4) 0.056(5) -0.010(3) -0.021(4) -0.004(3)
C213 0.067(11) 0.08(2) 0.055(13) -0.029(13) -0.033(8) 0.012(15)
C214 0.093(15) 0.05(2) 0.073(19) -0.011(16) -0.040(14) 0.006(17)
C215 0.093(16) 0.11(3) 0.13(3) -0.03(2) -0.013(18) 0.02(3)

loop_
_atom_type_symbol
_atom_type_description
_atom_type_scat_dispersion_real
_atom_type_scat_dispersion_imag
_atom_type_scat_source
C C 0.0033 0.0016 'International Tables Vol C Tables 4.2.6.8 and 6.1.1.4'
H H 0.0000 0.0000 'International Tables Vol C Tables 4.2.6.8 and 6.1.1.4'
O O 0.0106 0.0060 'International Tables Vol C Tables 4.2.6.8 and 6.1.1.4'

loop_
_geom_angle_atom_site_label_1
_geom_angle_atom_site_label_2
_geom_angle_atom_site_label_3
_geom_angle
C2 C1 C10 120.0(4)
C2 C1 C11 118.4(4)
C10 C1 C11 121.3(4)
C1 C2 C3 121.3(5)
C1 C2 H2 119.4
C3 C2 H2 119.4
C4 C3 C2 120.7(5)
C4 C3 H3 119.6
C2 C3 H3 119.6
C3 C4 C5 120.2(5)
C3 C4 H4 119.9
C5 C4 H4 119.9
C4 C5 C6 121.4(5)
C4 C5 C10 119.8(5)
C6 C5 C10 118.8(4)
C7 C6 C5 120.6(4)
C7 C6 H6 119.7
C5 C6 H6 119.7
C6 C7 C8 120.6(5)
C6 C7 H7 119.7
C8 C7 H7 119.7
C7 C8 C9 120.5(4)
C7 C8 H8 119.7
C9 C8 H8 119.7
C10 C9 C8 121.0(4)
C10 C9 H9 119.5
C8 C9 H9 119.5
C9 C10 C5 118.5(4)
C9 C10 C1 123.5(4)
C5 C10 C1 118.0(4)
O12 C11 C1 111.6(3)
O12 C11 C13 107.0(3)
C1 C11 C13 113.2(3)
O12 C11 H11 108.3
C1 C11 H11 108.3
C13 C11 H11 108.3
C11 O12 H12 109.5
C14 C13 C21 103.6(3)
C14 C13 C11 116.8(3)
C21 C13 C11 112.3(3)
C14 C13 H13 107.9
C21 C13 H13 107.9
C11 C13 H13 107.9
C15 C14 C19 121.4(4)
C15 C14 C13 131.0(4)
C19 C14 C13 107.5(4)
C14 C15 C16 119.1(5)
C14 C15 H15 120.4
C16 C15 H15 120.4
C17 C16 C15 118.9(5)
C17 C16 H16 120.5
C15 C16 H16 120.5
C18 C17 C16 123.1(5)
C18 C17 H17 118.5
C16 C17 H17 118.5
C17 C18 C19 118.0(5)
C17 C18 H18 121.0
C19 C18 H18 121.0
C14 C19 C18 119.4(5)
C14 C19 C20 109.2(4)
C18 C19 C20 131.4(4)
C21 C20 C19 110.3(4)
C21 C20 H20 124.9
C19 C20 H20 124.9
C20 C21 C22 127.3(4)
C20 C21 C13 109.4(4)
C22 C21 C13 123.3(3)
C21 C22 C23 115.2(4)
C21 C22 H22A 108.5
C23 C22 H22A 108.5
C21 C22 H22B 108.5
C23 C22 H22B 108.5
H22A C22 H22B 107.5
C24 C23 C22 113.3(4)
C24 C23 H23A 108.9
C22 C23 H23A 108.9
C24 C23 H23B 108.9
C22 C23 H23B 108.9
H23A C23 H23B 107.7
C23 C24 C25 111.5(4)
C23 C24 H24A 109.3
C25 C24 H24A 109.3
C23 C24 H24B 109.3
C25 C24 H24B 109.3
H24A C24 H24B 108.0
C24 C25 H25A 109.5
C24 C25 H25B 109.5
H25A C25 H25B 109.5
C24 C25 H25C 109.5
H25A C25 H25C 109.5
H25B C25 H25C 109.5
C32 C31 C40 119.5(4)
C32 C31 C41 121.0(4)
C40 C31 C41 119.5(3)
C31 C32 C33 119.3(5)
C31 C32 H32 120.4
C33 C32 H32 120.4
C34 C33 C32 121.2(5)
C34 C33 H33 119.4
C32 C33 H33 119.4
C33 C34 C35 121.2(6)
C33 C34 H34 119.4
C35 C34 H34 119.4
C34 C35 C36 121.6(5)
C34 C35 C40 119.6(5)
C36 C35 C40 118.8(5)
C37 C36 C35 121.3(5)
C37 C36 H36 119.3
C35 C36 H36 119.3
C36 C37 C38 119.6(5)
C36 C37 H37 120.2
C38 C37 H37 120.2
C37 C38 C39 121.8(5)
C37 C38 H38 119.1
C39 C38 H38 119.1
C40 C39 C38 120.8(4)
C40 C39 H39 119.6
C38 C39 H39 119.6
C39 C40 C31 123.3(4)
C39 C40 C35 117.6(4)
C31 C40 C35 119.1(4)
O42 C41 C31 111.3(3)
O42 C41 C43 106.9(3)
C31 C41 C43 113.3(3)
O42 C41 H41 108.4
C31 C41 H41 108.4
C43 C41 H41 108.4
C41 O42 H42 109.5
C51 C43 C44 103.4(3)
C51 C43 C41 113.4(3)
C44 C43 C41 116.6(3)
C51 C43 H43 107.7
C44 C43 H43 107.7
C41 C43 H43 107.7
C45 C44 C49 121.1(4)
C45 C44 C43 131.6(4)
C49 C44 C43 107.1(4)
C44 C45 C46 118.6(4)
C44 C45 H45 120.7
C46 C45 H45 120.7
C47 C46 C45 120.6(5)
C47 C46 H46 119.7
C45 C46 H46 119.7
C48 C47 C46 121.1(5)
C48 C47 H47 119.5
C46 C47 H47 119.5
C47 C48 C49 119.1(5)
C47 C48 H48 120.5
C49 C48 H48 120.5
C48 C49 C44 119.4(5)
C48 C49 C50 131.4(4)
C44 C49 C50 109.1(4)
C51 C50 C49 110.2(4)
C51 C50 H50 124.9
C49 C50 H50 124.9
C50 C51 C43 110.1(4)
C50 C51 C52 128.4(4)
C43 C51 C52 121.5(4)
C51 C52 C53 114.6(4)
C51 C52 H52A 108.6
C53 C52 H52A 108.6
C51 C52 H52B 108.6
C53 C52 H52B 108.6
H52A C52 H52B 107.6
C52 C53 C54 113.3(4)
C52 C53 H53A 108.9
C54 C53 H53A 108.9
C52 C53 H53B 108.9
C54 C53 H53B 108.9
H53A C53 H53B 107.7
C55 C54 C53 112.4(4)
C55 C54 H54A 109.1
C53 C54 H54A 109.1
C55 C54 H54B 109.1
C53 C54 H54B 109.1
H54A C54 H54B 107.8
C54 C55 H55A 109.5
C54 C55 H55B 109.5
H55A C55 H55B 109.5
C54 C55 H55C 109.5
H55A C55 H55C 109.5
H55B C55 H55C 109.5
C62 C61 C70 117.9(4)
C62 C61 C71 121.8(4)
C70 C61 C71 119.9(4)
C61 C62 C63 121.6(4)
C61 C62 H62 119.2
C63 C62 H62 119.2
C64 C63 C62 121.6(5)
C64 C63 H63 119.2
C62 C63 H63 119.2
C63 C64 C65 119.8(5)
C63 C64 H64 120.1
C65 C64 H64 120.1
C64 C65 C66 120.4(4)
C64 C65 C70 119.7(4)
C66 C65 C70 119.9(4)
C67 C66 C65 119.9(4)
C67 C66 H66 120.0
C65 C66 H66 120.0
C66 C67 C68 120.7(4)
C66 C67 H67 119.6
C68 C67 H67 119.6
C69 C68 C67 121.0(4)
C69 C68 H68 119.5
C67 C68 H68 119.5
C68 C69 C70 120.5(4)
C68 C69 H69 119.8
C70 C69 H69 119.8
C65 C70 C69 117.9(4)
C65 C70 C61 119.4(4)
C69 C70 C61 122.7(4)
O72 C71 C61 112.0(3)
O72 C71 C73 106.4(3)
C61 C71 C73 112.9(3)
O72 C71 H71 108.5
C61 C71 H71 108.5
C73 C71 H71 108.5
C71 O72 H72 109.5
C81 C73 C74 103.3(3)
C81 C73 C71 113.6(3)
C74 C73 C71 117.2(3)
C81 C73 H73 107.4
C74 C73 H73 107.4
C71 C73 H73 107.4
C75 C74 C79 120.4(4)
C75 C74 C73 131.7(4)
C79 C74 C73 107.8(4)
C74 C75 C76 119.4(4)
C74 C75 H75 120.3
C76 C75 H75 120.3
C77 C76 C75 120.0(4)
C77 C76 H76 120.0
C75 C76 H76 120.0
C78 C77 C76 122.0(4)
C78 C77 H77 119.0
C76 C77 H77 119.0
C77 C78 C79 118.8(4)
C77 C78 H78 120.6
C79 C78 H78 120.6
C78 C79 C74 119.5(4)
C78 C79 C80 131.7(4)
C74 C79 C80 108.9(4)
C81 C80 C79 109.9(4)
C81 C80 H80 125.1
C79 C80 H80 125.1
C80 C81 C82 128.0(4)
C80 C81 C73 110.1(3)
C82 C81 C73 121.8(3)
C81 C82 C83 115.4(3)
C81 C82 H82A 108.4
C83 C82 H82A 108.4
C81 C82 H82B 108.4
C83 C82 H82B 108.4
H82A C82 H82B 107.5
C82 C83 C84 114.5(4)
C82 C83 H83A 108.6
C84 C83 H83A 108.6
C82 C83 H83B 108.6
C84 C83 H83B 108.6
H83A C83 H83B 107.6
C85 C84 C83 111.9(4)
C83 C84 C85B 113.2(11)
C85 C84 H84A 109.2
C83 C84 H84A 109.2
C85 C84 H84B 109.2
C83 C84 H84B 109.2
H84A C84 H84B 107.9
C83 C84 H84C 108.9
C85B C84 H84C 108.9
C83 C84 H84D 108.9
C85B C84 H84D 108.9
H84C C84 H84D 107.7
C84 C85 H85A 109.5
C84 C85 H85B 109.5
H85A C85 H85B 109.5
C84 C85 H85C 109.5
H85A C85 H85C 109.5
H85B C85 H85C 109.5
C84 C85B H85D 109.5
C84 C85B H85E 109.5
H85D C85B H85E 109.5
C84 C85B H85F 109.5
H85D C85B H85F 109.5
H85E C85B H85F 109.5
C92 C91 C100 118.9(4)
C92 C91 C101 120.2(4)
C100 C91 C101 120.5(3)
C91 C92 C93 121.6(4)
C91 C92 H92 119.2
C93 C92 H92 119.2
C94 C93 C92 120.9(4)
C94 C93 H93 119.6
C92 C93 H93 119.6
C93 C94 C95 120.1(4)
C93 C94 H94 119.9
C95 C94 H94 119.9
C94 C95 C100 119.3(4)
C94 C95 C96 121.8(4)
C100 C95 C96 118.9(4)
C97 C96 C95 121.0(4)
C97 C96 H96 119.5
C95 C96 H96 119.5
C96 C97 C98 120.4(4)
C96 C97 H97 119.8
C98 C97 H97 119.8
C99 C98 C97 120.8(4)
C99 C98 H98 119.6
C97 C98 H98 119.6
C98 C99 C100 121.0(4)
C98 C99 H99 119.5
C100 C99 H99 119.5
C99 C100 C95 117.9(4)
C99 C100 C91 123.0(4)
C95 C100 C91 119.1(4)
O102 C101 C91 111.4(3)
O102 C101 C103 107.3(3)
C91 C101 C103 111.9(3)
O102 C101 H101 108.7
C91 C101 H101 108.7
C103 C101 H101 108.7
C101 O102 H102 109.5
C111 C103 C104 103.3(3)
C111 C103 C101 112.5(3)
C104 C103 C101 116.1(3)
C111 C103 H103 108.2
C104 C103 H103 108.2
C101 C103 H103 108.2
C105 C104 C109 121.1(4)
C105 C104 C103 131.1(3)
C109 C104 C103 107.8(3)
C104 C105 C106 118.1(4)
C104 C105 H105 120.9
C106 C105 H105 120.9
C107 C106 C105 121.0(4)
C107 C106 H106 119.5
C105 C106 H106 119.5
C108 C107 C106 121.2(4)
C108 C107 H107 119.4
C106 C107 H107 119.4
C107 C108 C109 118.9(4)
C107 C108 H108 120.6
C109 C108 H108 120.6
C108 C109 C104 119.7(4)
C108 C109 C110 131.9(4)
C104 C109 C110 108.4(3)
C111 C110 C109 110.7(4)
C111 C110 H110 124.7
C109 C110 H110 124.7
C110 C111 C112 126.9(4)
C110 C111 C103 109.8(3)
C112 C111 C103 123.3(3)
C213 C112 C111 113.5(13)
C111 C112 C113 113.9(4)
C111 C112 H11A 108.8
C113 C112 H11A 108.8
C111 C112 H11B 108.8
C113 C112 H11B 108.8
H11A C112 H11B 107.7
C213 C112 H11C 108.9
C111 C112 H11C 108.9
C213 C112 H11D 108.9
C111 C112 H11D 108.9
H11C C112 H11D 107.7
C114 C113 C112 115.0(5)
C114 C113 H11E 108.5
C112 C113 H11E 108.5
C114 C113 H11F 108.5
C112 C113 H11F 108.5
H11E C113 H11F 107.5
C113 C114 C115 113.6(5)
C113 C114 H11G 108.8
C115 C114 H11G 108.8
C113 C114 H11H 108.8
C115 C114 H11H 108.8
H11G C114 H11H 107.7
C114 C115 H11I 109.5
C114 C115 H11J 109.5
H11I C115 H11J 109.5
C114 C115 H11K 109.5
H11I C115 H11K 109.5
H11J C115 H11K 109.5
C112 C213 C214 109.(2)
C112 C213 H21C 109.8
C214 C213 H21C 109.8
C112 C213 H21D 109.8
C214 C213 H21D 109.8
H21C C213 H21D 108.2
C213 C214 C215 110.(2)
C213 C214 H21E 109.8
C215 C214 H21E 109.8
C213 C214 H21F 109.8
C215 C214 H21F 109.8
H21E C214 H21F 108.2
C214 C215 H21G 109.5
C214 C215 H21H 109.5
H21G C215 H21H 109.5
C214 C215 H21I 109.5
H21G C215 H21I 109.5
H21H C215 H21I 109.5

loop_
_geom_bond_atom_site_label_1
_geom_bond_atom_site_label_2
_geom_bond_distance
C1 C2 1.361(5)
C1 C10 1.429(5)
C1 C11 1.519(5)
C2 C3 1.403(6)
C2 H2 0.95
C3 C4 1.354(7)
C3 H3 0.95
C4 C5 1.414(6)
C4 H4 0.95
C5 C6 1.420(6)
C5 C10 1.429(5)
C6 C7 1.353(6)
C6 H6 0.95
C7 C8 1.381(5)
C7 H7 0.95
C8 C9 1.385(5)
C8 H8 0.95
C9 C10 1.384(5)
C9 H9 0.95
C11 O12 1.426(4)
C11 C13 1.551(5)
C11 H11 1.0
O12 H12 0.84
C13 C14 1.512(5)
C13 C21 1.515(5)
C13 H13 1.0
C14 C15 1.364(6)
C14 C19 1.404(5)
C15 C16 1.411(6)
C15 H15 0.95
C16 C17 1.376(6)
C16 H16 0.95
C17 C18 1.370(6)
C17 H17 0.95
C18 C19 1.406(6)
C18 H18 0.95
C19 C20 1.449(6)
C20 C21 1.347(5)
C20 H20 0.95
C21 C22 1.478(5)
C22 C23 1.522(5)
C22 H22A 0.99
C22 H22B 0.99
C23 C24 1.509(6)
C23 H23A 0.99
C23 H23B 0.99
C24 C25 1.512(6)
C24 H24A 0.99
C24 H24B 0.99
C25 H25A 0.98
C25 H25B 0.98
C25 H25C 0.98
C31 C32 1.375(6)
C31 C40 1.434(5)
C31 C41 1.522(5)
C32 C33 1.443(6)
C32 H32 0.95
C33 C34 1.354(7)
C33 H33 0.95
C34 C35 1.372(7)
C34 H34 0.95
C35 C36 1.427(7)
C35 C40 1.440(6)
C36 C37 1.341(6)
C36 H36 0.95
C37 C38 1.374(6)
C37 H37 0.95
C38 C39 1.388(5)
C38 H38 0.95
C39 C40 1.384(5)
C39 H39 0.95
C41 O42 1.443(4)
C41 C43 1.547(5)
C41 H41 1.0
O42 H42 0.84
C43 C51 1.497(5)
C43 C44 1.530(5)
C43 H43 1.0
C44 C45 1.373(5)
C44 C49 1.400(5)
C45 C46 1.392(6)
C45 H45 0.95
C46 C47 1.379(6)
C46 H46 0.95
C47 C48 1.374(6)
C47 H47 0.95
C48 C49 1.395(6)
C48 H48 0.95
C49 C50 1.452(6)
C50 C51 1.341(5)
C50 H50 0.95
C51 C52 1.501(6)
C52 C53 1.514(5)
C52 H52A 0.99
C52 H52B 0.99
C53 C54 1.518(6)
C53 H53A 0.99
C53 H53B 0.99
C54 C55 1.517(6)
C54 H54A 0.99
C54 H54B 0.99
C55 H55A 0.98
C55 H55B 0.98
C55 H55C 0.98
C61 C62 1.372(6)
C61 C70 1.437(5)
C61 C71 1.511(5)
C62 C63 1.409(6)
C62 H62 0.95
C63 C64 1.332(6)
C63 H63 0.95
C64 C65 1.417(6)
C64 H64 0.95
C65 C66 1.418(6)
C65 C70 1.420(5)
C66 C67 1.364(6)
C66 H66 0.95
C67 C68 1.390(5)
C67 H67 0.95
C68 C69 1.370(5)
C68 H68 0.95
C69 C70 1.421(5)
C69 H69 0.95
C71 O72 1.436(4)
C71 C73 1.554(5)
C71 H71 1.0
O72 H72 0.84
C73 C81 1.507(5)
C73 C74 1.517(5)
C73 H73 1.0
C74 C75 1.372(5)
C74 C79 1.412(5)
C75 C76 1.391(5)
C75 H75 0.95
C76 C77 1.376(5)
C76 H76 0.95
C77 C78 1.367(5)
C77 H77 0.95
C78 C79 1.399(5)
C78 H78 0.95
C79 C80 1.454(5)
C80 C81 1.354(5)
C80 H80 0.95
C81 C82 1.480(5)
C82 C83 1.505(5)
C82 H82A 0.99
C82 H82B 0.99
C83 C84 1.519(5)
C83 H83A 0.99
C83 H83B 0.99
C84 C85 1.458(6)
C84 C85B 1.57(3)
C84 H84A 0.99
C84 H84B 0.99
C84 H84C 0.99
C84 H84D 0.99
C85 H85A 0.98
C85 H85B 0.98
C85 H85C 0.98
C85B H85D 0.98
C85B H85E 0.98
C85B H85F 0.98
C91 C92 1.359(5)
C91 C100 1.426(5)
C91 C101 1.504(5)
C92 C93 1.398(5)
C92 H92 0.95
C93 C94 1.353(6)
C93 H93 0.95
C94 C95 1.406(6)
C94 H94 0.95
C95 C100 1.423(5)
C95 C96 1.423(6)
C96 C97 1.355(6)
C96 H96 0.95
C97 C98 1.392(5)
C97 H97 0.95
C98 C99 1.364(5)
C98 H98 0.95
C99 C100 1.421(5)
C99 H99 0.95
C101 O102 1.427(4)
C101 C103 1.563(5)
C101 H101 1.0
O102 H102 0.84
C103 C111 1.508(5)
C103 C104 1.526(5)
C103 H103 1.0
C104 C105 1.379(5)
C104 C109 1.402(5)
C105 C106 1.393(5)
C105 H105 0.95
C106 C107 1.379(5)
C106 H106 0.95
C107 C108 1.372(5)
C107 H107 0.95
C108 C109 1.397(5)
C108 H108 0.95
C109 C110 1.463(5)
C110 C111 1.338(5)
C110 H110 0.95
C111 C112 1.494(5)
C112 C213 1.27(3)
C112 C113 1.582(8)
C112 H11A 0.99
C112 H11B 0.99
C112 H11C 0.99
C112 H11D 0.99
C113 C114 1.504(7)
C113 H11E 0.99
C113 H11F 0.99
C114 C115 1.526(7)
C114 H11G 0.99
C114 H11H 0.99
C115 H11I 0.98
C115 H11J 0.98
C115 H11K 0.98
C213 C214 1.49(2)
C213 H21C 0.99
C213 H21D 0.99
C214 C215 1.55(2)
C214 H21E 0.99
C214 H21F 0.99
C215 H21G 0.98
C215 H21H 0.98
C215 H21I 0.98

loop_
_geom_hbond_atom_site_label_D
_geom_hbond_atom_site_label_H
_geom_hbond_atom_site_label_A
_geom_hbond_distance_DH
_geom_hbond_distance_HA
_geom_hbond_distance_DA
_geom_hbond_angle_DHA
O12 H12 O102 0.84 1.90 2.692(3) 157.9
O42 H42 O12 0.84 1.98 2.705(3) 144.7
O72 H72 O42 0.84 1.94 2.732(4) 155.7
O102 H102 O72 0.84 1.93 2.727(3) 157.4

loop_
_geom_torsion_atom_site_label_1
_geom_torsion_atom_site_label_2
_geom_torsion_atom_site_label_3
_geom_torsion_atom_site_label_4
_geom_torsion
C10 C1 C2 C3 0.2(7)
C11 C1 C2 C3 175.0(4)
C1 C2 C3 C4 -1.3(8)
C2 C3 C4 C5 1.0(8)
C3 C4 C5 C6 -178.3(5)
C3 C4 C5 C10 0.2(8)
C4 C5 C6 C7 179.7(5)
C10 C5 C6 C7 1.2(7)
C5 C6 C7 C8 0.6(7)
C6 C7 C8 C9 -2.0(6)
C7 C8 C9 C10 1.6(6)
C8 C9 C10 C5 0.2(6)
C8 C9 C10 C1 -178.7(4)
C4 C5 C10 C9 179.9(4)
C6 C5 C10 C9 -1.6(6)
C4 C5 C10 C1 -1.2(6)
C6 C5 C10 C1 177.4(4)
C2 C1 C10 C9 179.8(4)
C11 C1 C10 C9 5.3(6)
C2 C1 C10 C5 1.0(6)
C11 C1 C10 C5 -173.6(3)
C2 C1 C11 O12 19.0(5)
C10 C1 C11 O12 -166.3(3)
C2 C1 C11 C13 -101.8(4)
C10 C1 C11 C13 72.8(5)
O12 C11 C13 C14 -73.9(4)
C1 C11 C13 C14 49.6(5)
O12 C11 C13 C21 45.6(4)
C1 C11 C13 C21 169.0(3)
C21 C13 C14 C15 177.8(4)
C11 C13 C14 C15 -58.2(6)
C21 C13 C14 C19 1.0(4)
C11 C13 C14 C19 125.0(4)
C19 C14 C15 C16 -2.0(6)
C13 C14 C15 C16 -178.3(4)
C14 C15 C16 C17 1.4(7)
C15 C16 C17 C18 0.3(7)
C16 C17 C18 C19 -1.5(7)
C15 C14 C19 C18 0.8(6)
C13 C14 C19 C18 177.9(4)
C15 C14 C19 C20 -178.4(4)
C13 C14 C19 C20 -1.3(4)
C17 C18 C19 C14 0.9(6)
C17 C18 C19 C20 179.9(4)
C14 C19 C20 C21 1.0(5)
C18 C19 C20 C21 -178.0(4)
C19 C20 C21 C22 -178.3(4)
C19 C20 C21 C13 -0.3(4)
C14 C13 C21 C20 -0.4(4)
C11 C13 C21 C20 -127.3(3)
C14 C13 C21 C22 177.6(3)
C11 C13 C21 C22 50.7(5)
C20 C21 C22 C23 -1.3(6)
C13 C21 C22 C23 -179.0(3)
C21 C22 C23 C24 175.0(4)
C22 C23 C24 C25 -177.5(4)
C40 C31 C32 C33 0.9(6)
C41 C31 C32 C33 -175.6(4)
C31 C32 C33 C34 -0.9(8)
C32 C33 C34 C35 0.3(9)
C33 C34 C35 C36 179.8(5)
C33 C34 C35 C40 0.2(8)
C34 C35 C36 C37 179.7(5)
C40 C35 C36 C37 -0.7(7)
C35 C36 C37 C38 1.3(8)
C36 C37 C38 C39 -1.3(7)
C37 C38 C39 C40 0.7(7)
C38 C39 C40 C31 179.8(4)
C38 C39 C40 C35 -0.1(6)
C32 C31 C40 C39 179.7(4)
C41 C31 C40 C39 -3.7(6)
C32 C31 C40 C35 -0.4(6)
C41 C31 C40 C35 176.2(3)
C34 C35 C40 C39 179.7(4)
C36 C35 C40 C39 0.1(6)
C34 C35 C40 C31 -0.2(6)
C36 C35 C40 C31 -179.8(4)
C32 C31 C41 O42 -18.2(5)
C40 C31 C41 O42 165.3(3)
C32 C31 C41 C43 102.3(4)
C40 C31 C41 C43 -74.2(5)
O42 C41 C43 C51 -50.4(4)
C31 C41 C43 C51 -173.3(3)
O42 C41 C43 C44 69.5(4)
C31 C41 C43 C44 -53.4(4)
C51 C43 C44 C45 -177.2(4)
C41 C43 C44 C45 57.7(5)
C51 C43 C44 C49 -1.7(4)
C41 C43 C44 C49 -126.9(3)
C49 C44 C45 C46 2.4(5)
C43 C44 C45 C46 177.3(4)
C44 C45 C46 C47 -1.4(6)
C45 C46 C47 C48 0.0(7)
C46 C47 C48 C49 0.5(6)
C47 C48 C49 C44 0.4(6)
C47 C48 C49 C50 -179.3(4)
C45 C44 C49 C48 -1.9(5)
C43 C44 C49 C48 -177.9(3)
C45 C44 C49 C50 177.8(3)
C43 C44 C49 C50 1.8(4)
C48 C49 C50 C51 178.5(4)
C44 C49 C50 C51 -1.2(4)
C49 C50 C51 C43 0.0(4)
C49 C50 C51 C52 -179.5(4)
C44 C43 C51 C50 1.0(4)
C41 C43 C51 C50 128.2(4)
C44 C43 C51 C52 -179.4(3)
C41 C43 C51 C52 -52.2(4)
C50 C51 C52 C53 9.5(6)
C43 C51 C52 C53 -169.9(3)
C51 C52 C53 C54 178.6(3)
C52 C53 C54 C55 -170.7(4)
C70 C61 C62 C63 -0.4(6)
C71 C61 C62 C63 172.9(4)
C61 C62 C63 C64 -0.9(7)
C62 C63 C64 C65 0.4(8)
C63 C64 C65 C66 -177.3(4)
C63 C64 C65 C70 1.5(7)
C64 C65 C66 C67 179.9(4)
C70 C65 C66 C67 1.2(6)
C65 C66 C67 C68 0.5(7)
C66 C67 C68 C69 -0.8(7)
C67 C68 C69 C70 -0.5(6)
C64 C65 C70 C69 178.8(4)
C66 C65 C70 C69 -2.4(6)
C64 C65 C70 C61 -2.8(6)
C66 C65 C70 C61 176.0(4)
C68 C69 C70 C65 2.1(6)
C68 C69 C70 C61 -176.3(4)
C62 C61 C70 C65 2.2(6)
C71 C61 C70 C65 -171.2(3)
C62 C61 C70 C69 -179.5(4)
C71 C61 C70 C69 7.0(6)
C62 C61 C71 O72 15.9(5)
C70 C61 C71 O72 -170.9(3)
C62 C61 C71 C73 -104.2(4)
C70 C61 C71 C73 69.0(4)
O72 C71 C73 C81 49.3(4)
C61 C71 C73 C81 172.6(3)
O72 C71 C73 C74 -71.3(4)
C61 C71 C73 C74 52.0(4)
C81 C73 C74 C75 177.5(4)
C71 C73 C74 C75 -56.7(5)
C81 C73 C74 C79 1.4(4)
C71 C73 C74 C79 127.2(3)
C79 C74 C75 C76 -1.3(6)
C73 C74 C75 C76 -177.0(4)
C74 C75 C76 C77 0.1(6)
C75 C76 C77 C78 1.3(6)
C76 C77 C78 C79 -1.4(6)
C77 C78 C79 C74 0.2(5)
C77 C78 C79 C80 178.7(4)
C75 C74 C79 C78 1.1(5)
C73 C74 C79 C78 177.7(3)
C75 C74 C79 C80 -177.7(3)
C73 C74 C79 C80 -1.1(4)
C78 C79 C80 C81 -178.3(4)
C74 C79 C80 C81 0.3(4)
C79 C80 C81 C82 -178.6(4)
C79 C80 C81 C73 0.6(4)
C74 C73 C81 C80 -1.2(4)
C71 C73 C81 C80 -129.3(3)
C74 C73 C81 C82 178.0(3)
C71 C73 C81 C82 49.9(5)
C80 C81 C82 C83 -4.1(6)
C73 C81 C82 C83 176.8(3)
C81 C82 C83 C84 178.9(3)
C82 C83 C84 C85 173.3(4)
C82 C83 C84 C85B -92.2(12)
C100 C91 C92 C93 2.7(6)
C101 C91 C92 C93 -171.4(3)
C91 C92 C93 C94 0.2(7)
C92 C93 C94 C95 -2.2(7)
C93 C94 C95 C100 1.3(6)
C93 C94 C95 C96 179.5(4)
C94 C95 C96 C97 179.8(4)
C100 C95 C96 C97 -2.0(6)
C95 C96 C97 C98 -0.4(6)
C96 C97 C98 C99 2.0(6)
C97 C98 C99 C100 -1.3(6)
C98 C99 C100 C95 -1.0(5)
C98 C99 C100 C91 178.3(3)
C94 C95 C100 C99 -179.1(4)
C96 C95 C100 C99 2.6(5)
C94 C95 C100 C91 1.6(5)
C96 C95 C100 C91 -176.7(4)
C92 C91 C100 C99 177.2(3)
C101 C91 C100 C99 -8.8(5)
C92 C91 C100 C95 -3.5(5)
C101 C91 C100 C95 170.5(3)
C92 C91 C101 O102 -18.0(5)
C100 C91 C101 O102 168.0(3)
C92 C91 C101 C103 102.1(4)
C100 C91 C101 C103 -71.8(4)
O102 C101 C103 C111 -42.9(4)
C91 C101 C103 C111 -165.4(3)
O102 C101 C103 C104 75.9(4)
C91 C101 C103 C104 -46.7(4)
C111 C103 C104 C105 -175.9(3)
C101 C103 C104 C105 60.4(5)
C111 C103 C104 C109 0.3(4)
C101 C103 C104 C109 -123.4(3)
C109 C104 C105 C106 2.9(5)
C103 C104 C105 C106 178.6(3)
C104 C105 C106 C107 -1.1(5)
C105 C106 C107 C108 -0.9(6)
C106 C107 C108 C109 1.0(5)
C107 C108 C109 C104 0.8(5)
C107 C108 C109 C110 -179.3(3)
C105 C104 C109 C108 -2.8(5)
C103 C104 C109 C108 -179.4(3)
C105 C104 C109 C110 177.3(3)
C103 C104 C109 C110 0.7(4)
C108 C109 C110 C111 178.6(4)
C104 C109 C110 C111 -1.5(4)
C109 C110 C111 C112 179.9(3)
C109 C110 C111 C103 1.6(4)
C104 C103 C111 C110 -1.2(4)
C101 C103 C111 C110 124.9(3)
C104 C103 C111 C112 -179.5(3)
C101 C103 C111 C112 -53.4(4)
C110 C111 C112 C213 26.3(19)
C103 C111 C112 C213 -155.6(18)
C110 C111 C112 C113 -5.0(6)
C103 C111 C112 C113 173.0(4)
C111 C112 C113 C114 179.7(4)
C112 C113 C114 C115 -68.7(8)
C111 C112 C213 C214 177.0(19)
C112 C213 C214 C215 170.(3)
